data_4340974
loop_
_publ_author_name
'Zhao, Fang-Hua'
'Li, Hui'
'Che, Yun-Xia'
'Zheng, Ji-Min'
'Vieru, Veacheslav'
'Chibotaru, Liviu F.'
'Grandjean, Fernande'
'Long, Gary J.'

_publ_section_title
;
 Synthesis, structure, and magnetic properties of Dy~2~Co~2~L~10~(bipy)~2~
 and Ln~2~Ni~2~L~10~(bipy)~2~, Ln = La, Gd, Tb, Dy, and Ho: slow magnetic
 relaxation in Dy~2~Co~2~L~10~(bipy)~2~ and Dy~2~Ni~2~L~10~(bipy)~2~
;
_journal_coden_ASTM INOCAJ
_journal_issue 18
_journal_name_full 'Inorganic Chemistry'
_journal_page_first 9785
_journal_page_last 9799
_journal_paper_doi 10.1021/ic501374q
_journal_volume 53
_journal_year 2014
_chemical_formula_sum 'C90 H46 Cl20 Dy2 N4 Ni2 O20'
_chemical_formula_weight 2654.73
_space_group_IT_number 14
_symmetry_cell_setting monoclinic
_symmetry_space_group_name_Hall '-P 2ybc'
_symmetry_space_group_name_H-M 'P 1 21/c 1'
_atom_sites_solution_hydrogens geom
_atom_sites_solution_primary direct
_atom_sites_solution_secondary difmap
_audit_creation_method SHELXL-97
_cell_angle_alpha 90.00
_cell_angle_beta 130.946(19)
_cell_angle_gamma 90.00
_cell_formula_units_Z 2
_cell_length_a 18.429(4)
_cell_length_b 13.013(3)
_cell_length_c 27.080(8)
_cell_measurement_reflns_used 22005
_cell_measurement_temperature 153(2)
_cell_measurement_theta_max 27.465
_cell_measurement_theta_min 3.025
_cell_volume 4905(3)
_computing_cell_refinement 'Bruker XSCANS'
_computing_data_collection 'Bruker XSCANS'
_computing_data_reduction 'Bruker SHELXTL'
_computing_molecular_graphics 'Bruker SHELXTL'
_computing_publication_material 'Bruker SHELXTL'
_computing_structure_refinement 'SHELXL-97 (Sheldrick, 1997)'
_computing_structure_solution 'SHELXS-97 (Sheldrick, 1990)'
_diffrn_ambient_temperature 153(2)
_diffrn_measured_fraction_theta_full 0.980
_diffrn_measured_fraction_theta_max 0.980
_diffrn_measurement_device_type 'Bruker P4'
_diffrn_measurement_method '\w scans'
_diffrn_radiation_monochromator graphite
_diffrn_radiation_source 'fine-focus sealed tube'
_diffrn_radiation_type MoK\a
_diffrn_radiation_wavelength 0.71073
_diffrn_reflns_av_R_equivalents 0.0820
_diffrn_reflns_av_sigmaI/netI 0.0716
_diffrn_reflns_limit_h_max 21
_diffrn_reflns_limit_h_min -23
_diffrn_reflns_limit_k_max 16
_diffrn_reflns_limit_k_min -16
_diffrn_reflns_limit_l_max 35
_diffrn_reflns_limit_l_min -35
_diffrn_reflns_number 44184
_diffrn_reflns_theta_full 27.48
_diffrn_reflns_theta_max 27.48
_diffrn_reflns_theta_min 3.03
_exptl_absorpt_coefficient_mu 2.499
_exptl_absorpt_correction_T_max 0.6348
_exptl_absorpt_correction_T_min 0.6348
_exptl_absorpt_correction_type multi-scan
_exptl_absorpt_process_details sadabs
_exptl_crystal_colour blue
_exptl_crystal_density_diffrn 1.797
_exptl_crystal_density_method 'not measured'
_exptl_crystal_description block
_exptl_crystal_F_000 2604
_exptl_crystal_size_max 0.20
_exptl_crystal_size_mid 0.20
_exptl_crystal_size_min 0.20
_refine_diff_density_max 0.728
_refine_diff_density_min -0.707
_refine_diff_density_rms 0.117
_refine_ls_extinction_method none
_refine_ls_goodness_of_fit_ref 1.031
_refine_ls_hydrogen_treatment constr
_refine_ls_matrix_type full
_refine_ls_number_parameters 622
_refine_ls_number_reflns 11025
_refine_ls_number_restraints 1
_refine_ls_restrained_S_all 1.032
_refine_ls_R_factor_all 0.0821
_refine_ls_R_factor_gt 0.0447
_refine_ls_shift/su_max 0.002
_refine_ls_shift/su_mean 0.000
_refine_ls_structure_factor_coef Fsqd
_refine_ls_weighting_details 'calc w=1/[\s^2^(Fo^2^)+(0.0161P)^2^+11.9276P] where P=(Fo^2^+2Fc^2^)/3'
_refine_ls_weighting_scheme calc
_refine_ls_wR_factor_gt 0.0720
_refine_ls_wR_factor_ref 0.0889
_reflns_number_gt 7616
_reflns_number_total 11025
_reflns_threshold_expression >2sigma(I)
_cod_data_source_file ic501374q_si_001.cif
_cod_data_source_block 5Dy2Ni2
_cod_depositor_comments
;
The following automatic conversions were performed:

'_symmetry_cell_setting' value 'Monoclinic' changed to 'monoclinic'
according to
/home/saulius/struct/COD-crude-data--automatic-downloads/rss-feeds/ACS/lib/dictionaries/cif_core.dic
dictionary named 'cif_core.dic' version 2.4.2 from 2011-04-26.

Automatic conversion script
Id: cif_fix_values 2281 2013-09-26 08:29:07Z andrius 

 Adding full bibliography for 4340970--4340975.cif.
;
_cod_original_cell_volume 4905(2)
_cod_original_sg_symbol_H-M P2(1)/c
_cod_database_code 4340974

loop_
_symmetry_equiv_pos_as_xyz
'x, y, z'
'-x, y+1/2, -z+1/2'
'-x, -y, -z'
'x, -y-1/2, z-1/2'

loop_
_atom_site_label
_atom_site_type_symbol
_atom_site_fract_x
_atom_site_fract_y
_atom_site_fract_z
_atom_site_U_iso_or_equiv
_atom_site_adp_type
_atom_site_occupancy
_atom_site_symmetry_multiplicity
_atom_site_calc_flag
_atom_site_refinement_flags
C1 C 0.8882(3) 0.9721(4) 0.4272(2) 0.0394(12) Uani 1 1 d .
H1 H 0.8565 1.0366 0.4151 0.047 Uiso 1 1 calc R
C2 C 0.9511(4) 0.9559(5) 0.4168(3) 0.0516(15) Uani 1 1 d .
H2 H 0.9629 1.0078 0.3982 0.062 Uiso 1 1 calc R
C3 C 0.9956(5) 0.8633(6) 0.4341(4) 0.070(2) Uani 1 1 d .
H3 H 1.0405 0.8497 0.4285 0.084 Uiso 1 1 calc R
C4 C 0.9752(5) 0.7886(5) 0.4600(4) 0.069(2) Uani 1 1 d .
H4 H 1.0062 0.7237 0.4722 0.083 Uiso 1 1 calc R
C5 C 0.9098(4) 0.8081(4) 0.4683(3) 0.0413(13) Uani 1 1 d .
C6 C 0.8797(4) 0.7338(4) 0.4930(3) 0.0448(14) Uani 1 1 d .
C7 C 0.9112(5) 0.6334(5) 0.5083(3) 0.0633(18) Uani 1 1 d .
H7 H 0.9565 0.6095 0.5049 0.076 Uiso 1 1 calc R
C8 C 0.8770(5) 0.5687(5) 0.5283(4) 0.075(2) Uani 1 1 d .
H8 H 0.8991 0.4997 0.5394 0.089 Uiso 1 1 calc R
C9 C 0.8109(5) 0.6024(5) 0.5325(3) 0.0639(18) Uani 1 1 d .
H9 H 0.7850 0.5576 0.5453 0.077 Uiso 1 1 calc R
C10 C 0.7832(5) 0.7051(4) 0.5173(3) 0.0569(16) Uani 1 1 d .
H10 H 0.7387 0.7306 0.5211 0.068 Uiso 1 1 calc R
C11 C 0.5977(4) 0.8383(4) 0.3683(3) 0.0369(12) Uani 1 1 d .
C12 C 0.5346(3) 0.7610(4) 0.3161(2) 0.0348(12) Uani 1 1 d .
C13 C 0.5711(4) 0.7013(4) 0.2944(3) 0.0397(12) Uani 1 1 d .
H13 H 0.6341 0.7137 0.3104 0.048 Uiso 1 1 calc R
C14 C 0.5161(4) 0.6238(4) 0.2496(3) 0.0440(13) Uani 1 1 d .
C15 C 0.4234(4) 0.6065(4) 0.2236(3) 0.0451(14) Uani 1 1 d .
H15 H 0.3853 0.5537 0.1924 0.054 Uiso 1 1 calc R
C16 C 0.3875(4) 0.6690(4) 0.2448(3) 0.0410(13) Uani 1 1 d .
C17 C 0.4422(4) 0.7430(4) 0.2916(3) 0.0404(12) Uani 1 1 d .
H17 H 0.4169 0.7817 0.3071 0.048 Uiso 1 1 calc R
C18 C 0.8201(3) 0.9534(3) 0.5799(3) 0.0348(12) Uani 1 1 d .
C19 C 0.8669(3) 0.9675(4) 0.6497(2) 0.0377(12) Uani 1 1 d .
C20 C 0.9514(3) 1.0247(4) 0.6892(3) 0.0441(13) Uani 1 1 d .
H20 H 0.9792 1.0508 0.6721 0.053 Uiso 1 1 calc R
C21 C 0.9940(4) 1.0430(4) 0.7531(3) 0.0480(14) Uani 1 1 d .
C22 C 0.9574(4) 1.0033(4) 0.7797(3) 0.0534(16) Uani 1 1 d .
H22 H 0.9881 1.0163 0.8241 0.064 Uiso 1 1 calc R
C23 C 0.8756(5) 0.9446(5) 0.7411(3) 0.0547(16) Uani 1 1 d .
C24 C 0.8285(4) 0.9278(4) 0.6759(3) 0.0469(14) Uani 1 1 d .
H24 H 0.7705 0.8894 0.6493 0.056 Uiso 1 1 calc R
C25 C 0.3611(3) 0.8953(4) 0.3972(3) 0.0362(12) Uani 1 1 d .
C26 C 0.2723(3) 0.8305(4) 0.3616(3) 0.0345(12) Uani 1 1 d .
C27 C 0.2192(3) 0.8075(4) 0.2962(3) 0.0418(13) Uani 1 1 d .
H27 H 0.2392 0.8313 0.2736 0.050 Uiso 1 1 calc R
C28 C 0.1373(4) 0.7497(4) 0.2646(3) 0.0457(14) Uani 1 1 d .
C29 C 0.1080(4) 0.7117(4) 0.2964(3) 0.0500(15) Uani 1 1 d .
H29 H 0.0526 0.6694 0.2744 0.060 Uiso 1 1 calc R
C30 C 0.1619(4) 0.7371(4) 0.3616(3) 0.0445(14) Uani 1 1 d .
C31 C 0.2435(3) 0.7966(4) 0.3948(3) 0.0380(12) Uani 1 1 d .
H31 H 0.2791 0.8140 0.4394 0.046 Uiso 1 1 calc R
C32 C 0.4298(3) 1.1779(4) 0.4382(3) 0.0348(12) Uani 1 1 d .
C33 C 0.3905(3) 1.2757(4) 0.4007(3) 0.0383(12) Uani 1 1 d .
C34 C 0.3822(4) 1.3621(4) 0.4269(3) 0.0482(14) Uani 1 1 d .
H34 H 0.4020 1.3604 0.4693 0.058 Uiso 1 1 calc R
C35 C 0.3445(4) 1.4501(4) 0.3897(3) 0.0532(16) Uani 1 1 d .
C36 C 0.3146(4) 1.4569(5) 0.3286(3) 0.0601(17) Uani 1 1 d .
H36 H 0.2887 1.5189 0.3041 0.072 Uiso 1 1 calc R
C37 C 0.3235(5) 1.3703(5) 0.3036(3) 0.0598(17) Uani 1 1 d .
C38 C 0.3636(4) 1.2806(4) 0.3392(3) 0.0459(14) Uani 1 1 d .
H38 H 0.3726 1.2232 0.3221 0.055 Uiso 1 1 calc R
C39 C 0.6916(3) 1.1269(4) 0.4378(2) 0.0348(12) Uani 1 1 d .
C40 C 0.6891(3) 1.2390(4) 0.4226(2) 0.0355(12) Uani 1 1 d .
C41 C 0.6267(4) 1.3063(4) 0.4174(3) 0.0435(13) Uani 1 1 d .
H41 H 0.5848 1.2834 0.4241 0.052 Uiso 1 1 calc R
C42 C 0.6263(4) 1.4067(4) 0.4023(3) 0.0501(15) Uani 1 1 d .
C43 C 0.6856(4) 1.4415(4) 0.3914(3) 0.0513(15) Uani 1 1 d .
H43 H 0.6840 1.5113 0.3804 0.062 Uiso 1 1 calc R
C44 C 0.7461(4) 1.3732(4) 0.3969(3) 0.0465(14) Uani 1 1 d .
C45 C 0.7514(4) 1.2711(4) 0.4129(3) 0.0422(13) Uani 1 1 d .
H45 H 0.7951 1.2249 0.4171 0.051 Uiso 1 1 calc R
Cl1 Cl 0.56497(12) 0.54727(12) 0.22434(9) 0.0682(5) Uani 1 1 d .
Cl2 Cl 0.26929(10) 0.65237(12) 0.21116(8) 0.0562(4) Uani 1 1 d .
Cl3 Cl 1.09784(12) 1.11864(17) 0.80085(9) 0.0867(6) Uani 1 1 d .
Cl4 Cl 0.82992(18) 0.8964(2) 0.77477(11) 0.1125(8) Uani 1 1 d .
Cl5 Cl 0.12604(13) 0.69086(13) 0.40323(10) 0.0729(5) Uani 1 1 d .
Cl6 Cl 0.06552(11) 0.72444(16) 0.18119(8) 0.0777(5) Uani 1 1 d .
Cl7 Cl 0.33798(17) 1.56047(13) 0.42348(11) 0.0966(7) Uani 1 1 d .
Cl8 Cl 0.2911(2) 1.37417(16) 0.22701(10) 0.1120(8) Uani 1 1 d .
Cl9 Cl 0.55031(13) 1.49503(13) 0.39679(11) 0.0821(6) Uani 1 1 d .
Cl10 Cl 0.82238(14) 1.41687(14) 0.38361(11) 0.0833(6) Uani 1 1 d .
Dy1 Dy 0.561122(16) 0.973795(17) 0.460609(11) 0.02827(7) Uani 1 1 d .
N1 N 0.8694(3) 0.9020(3) 0.4535(2) 0.0345(10) Uani 1 1 d .
N2 N 0.8162(3) 0.7694(3) 0.4976(2) 0.0428(11) Uani 1 1 d .
Ni1 Ni 0.77679(4) 0.92125(5) 0.46919(3) 0.03419(16) Uani 1 1 d U
O1 O 0.6705(2) 0.8679(3) 0.37838(18) 0.0428(9) Uani 1 1 d .
O2 O 0.5737(2) 0.8695(3) 0.39990(17) 0.0417(9) Uani 1 1 d .
O3 O 0.8715(2) 0.9654(3) 0.56490(17) 0.0468(9) Uani 1 1 d .
O4 O 0.7333(2) 0.9271(3) 0.53746(17) 0.0413(8) Uani 1 1 d U
O5 O 0.4043(2) 0.9025(3) 0.37637(17) 0.0421(9) Uani 1 1 d .
O6 O 0.3905(2) 0.9408(3) 0.44893(18) 0.0433(9) Uani 1 1 d .
O7 O 0.4294(2) 1.1656(2) 0.48390(18) 0.0385(8) Uani 1 1 d .
O8 O 0.4596(2) 1.1133(3) 0.42027(17) 0.0416(9) Uani 1 1 d .
O9 O 0.6350(3) 1.0989(3) 0.44658(19) 0.0464(10) Uani 1 1 d .
O10 O 0.7496(2) 1.0696(3) 0.44184(18) 0.0417(9) Uani 1 1 d .

loop_
_atom_site_aniso_label
_atom_site_aniso_U_11
_atom_site_aniso_U_22
_atom_site_aniso_U_33
_atom_site_aniso_U_23
_atom_site_aniso_U_13
_atom_site_aniso_U_12
C1 0.034(3) 0.048(3) 0.038(3) -0.007(3) 0.025(3) -0.001(3)
C2 0.047(3) 0.069(4) 0.056(4) 0.000(3) 0.041(3) -0.004(3)
C3 0.066(4) 0.091(5) 0.087(6) -0.004(4) 0.065(5) 0.000(4)
C4 0.069(4) 0.066(4) 0.093(6) 0.001(4) 0.062(5) 0.014(4)
C5 0.041(3) 0.041(3) 0.048(4) -0.002(3) 0.032(3) 0.003(3)
C6 0.047(3) 0.034(3) 0.054(4) -0.006(3) 0.033(3) 0.002(3)
C7 0.073(4) 0.049(4) 0.076(5) 0.006(3) 0.052(4) 0.012(3)
C8 0.092(5) 0.053(4) 0.067(5) 0.006(4) 0.047(5) 0.012(4)
C9 0.095(5) 0.048(4) 0.055(4) 0.001(3) 0.052(4) -0.015(4)
C10 0.077(4) 0.052(4) 0.065(5) 0.001(3) 0.057(4) -0.007(3)
C11 0.039(3) 0.042(3) 0.032(3) 0.002(2) 0.024(3) 0.002(2)
C12 0.039(3) 0.034(3) 0.032(3) 0.000(2) 0.024(3) 0.006(2)
C13 0.040(3) 0.046(3) 0.033(3) -0.005(2) 0.024(3) 0.000(2)
C14 0.055(3) 0.044(3) 0.037(3) -0.004(3) 0.032(3) 0.006(3)
C15 0.055(3) 0.039(3) 0.038(3) -0.009(2) 0.029(3) -0.009(3)
C16 0.040(3) 0.044(3) 0.036(3) -0.005(2) 0.023(3) -0.001(2)
C17 0.043(3) 0.043(3) 0.034(3) -0.004(2) 0.025(3) -0.003(2)
C18 0.034(3) 0.029(3) 0.038(3) 0.004(2) 0.022(3) 0.009(2)
C19 0.034(3) 0.045(3) 0.031(3) 0.004(3) 0.020(2) 0.010(2)
C20 0.037(3) 0.057(3) 0.033(3) 0.000(3) 0.021(3) 0.002(3)
C21 0.041(3) 0.048(3) 0.045(4) -0.004(3) 0.024(3) 0.004(3)
C22 0.058(4) 0.059(4) 0.035(3) 0.000(3) 0.027(3) 0.009(3)
C23 0.068(4) 0.065(4) 0.050(4) 0.000(3) 0.047(4) 0.005(3)
C24 0.048(3) 0.057(3) 0.040(4) 0.000(3) 0.031(3) 0.005(3)
C25 0.028(3) 0.034(3) 0.033(3) -0.006(2) 0.013(2) 0.007(2)
C26 0.028(2) 0.033(3) 0.039(3) -0.006(2) 0.020(2) 0.002(2)
C27 0.034(3) 0.048(3) 0.039(3) -0.007(3) 0.023(3) 0.001(2)
C28 0.035(3) 0.047(3) 0.040(4) -0.010(3) 0.018(3) -0.001(3)
C29 0.040(3) 0.037(3) 0.067(5) -0.007(3) 0.032(3) -0.006(3)
C30 0.049(3) 0.033(3) 0.064(4) 0.002(3) 0.042(3) -0.003(3)
C31 0.039(3) 0.035(3) 0.039(3) -0.002(2) 0.025(3) -0.002(2)
C32 0.030(3) 0.036(3) 0.038(3) 0.001(2) 0.022(3) -0.003(2)
C33 0.034(3) 0.041(3) 0.040(3) 0.012(2) 0.024(3) 0.003(2)
C34 0.055(3) 0.049(3) 0.048(4) 0.013(3) 0.037(3) 0.009(3)
C35 0.064(4) 0.042(3) 0.071(5) 0.015(3) 0.051(4) 0.020(3)
C36 0.069(4) 0.052(4) 0.061(4) 0.024(3) 0.043(4) 0.031(3)
C37 0.073(4) 0.059(4) 0.044(4) 0.020(3) 0.036(4) 0.021(3)
C38 0.049(3) 0.042(3) 0.047(4) 0.005(3) 0.032(3) 0.012(3)
C39 0.035(3) 0.039(3) 0.033(3) -0.006(2) 0.023(3) -0.003(2)
C40 0.040(3) 0.042(3) 0.033(3) -0.002(2) 0.027(3) -0.007(2)
C41 0.047(3) 0.044(3) 0.055(4) 0.003(3) 0.040(3) 0.005(3)
C42 0.048(3) 0.043(3) 0.053(4) 0.007(3) 0.030(3) 0.007(3)
C43 0.061(4) 0.036(3) 0.057(4) 0.005(3) 0.039(3) -0.004(3)
C44 0.056(3) 0.043(3) 0.057(4) -0.004(3) 0.044(3) -0.006(3)
C45 0.049(3) 0.042(3) 0.046(4) 0.003(3) 0.036(3) 0.000(3)
Cl1 0.0770(11) 0.0695(11) 0.0651(11) -0.0232(9) 0.0497(10) 0.0027(9)
Cl2 0.0479(8) 0.0671(10) 0.0472(10) -0.0118(8) 0.0284(8) -0.0162(7)
Cl3 0.0566(10) 0.1195(16) 0.0569(12) -0.0293(11) 0.0253(10) -0.0227(10)
Cl4 0.1349(19) 0.163(2) 0.0867(17) -0.0100(15) 0.0934(17) -0.0355(17)
Cl5 0.0849(12) 0.0697(11) 0.0931(14) -0.0109(10) 0.0709(12) -0.0230(9)
Cl6 0.0495(9) 0.1117(14) 0.0474(11) -0.0287(10) 0.0211(8) -0.0230(9)
Cl7 0.1533(19) 0.0512(10) 0.1190(18) 0.0196(10) 0.1039(17) 0.0430(11)
Cl8 0.184(2) 0.0858(14) 0.0643(14) 0.0318(11) 0.0803(16) 0.0407(15)
Cl9 0.0834(12) 0.0620(11) 0.1179(17) 0.0224(10) 0.0734(13) 0.0253(9)
Cl10 0.1038(14) 0.0711(11) 0.1241(18) 0.0102(11) 0.0961(15) -0.0123(11)
Dy1 0.03086(11) 0.02943(11) 0.03040(13) -0.00126(11) 0.02264(10) -0.00119(11)
N1 0.031(2) 0.042(2) 0.031(2) -0.0028(19) 0.020(2) 0.0010(19)
N2 0.050(3) 0.042(2) 0.043(3) 0.000(2) 0.033(3) 0.003(2)
Ni1 0.0342(3) 0.0393(4) 0.0349(4) -0.0023(3) 0.0252(3) -0.0024(3)
O1 0.041(2) 0.054(2) 0.046(2) -0.0133(18) 0.0335(19) -0.0097(18)
O2 0.040(2) 0.049(2) 0.043(2) -0.0109(18) 0.0308(19) -0.0035(17)
O3 0.044(2) 0.064(2) 0.040(2) -0.004(2) 0.0304(19) -0.0125(19)
O4 0.0359(19) 0.055(2) 0.035(2) -0.0005(17) 0.0240(17) 0.0016(17)
O5 0.0337(19) 0.055(2) 0.042(2) -0.0121(18) 0.0270(19) -0.0129(17)
O6 0.048(2) 0.041(2) 0.040(2) -0.0088(17) 0.0285(19) -0.0031(17)
O7 0.048(2) 0.0363(19) 0.046(2) 0.0091(17) 0.037(2) 0.0074(16)
O8 0.048(2) 0.041(2) 0.044(2) 0.0073(17) 0.033(2) 0.0102(17)
O9 0.049(2) 0.041(2) 0.062(3) 0.0070(18) 0.042(2) -0.0069(18)
O10 0.047(2) 0.0399(19) 0.051(2) 0.0017(17) 0.038(2) -0.0012(17)

loop_
_atom_type_symbol
_atom_type_description
_atom_type_scat_dispersion_real
_atom_type_scat_dispersion_imag
_atom_type_scat_source
C C 0.0033 0.0016 'International Tables Vol C Tables 4.2.6.8 and 6.1.1.4'
H H 0.0000 0.0000 'International Tables Vol C Tables 4.2.6.8 and 6.1.1.4'
N N 0.0061 0.0033 'International Tables Vol C Tables 4.2.6.8 and 6.1.1.4'
O O 0.0106 0.0060 'International Tables Vol C Tables 4.2.6.8 and 6.1.1.4'
Ni Ni 0.3393 1.1124 'International Tables Vol C Tables 4.2.6.8 and 6.1.1.4'
Dy Dy -0.1892 4.4098 'International Tables Vol C Tables 4.2.6.8 and 6.1.1.4'
Cl Cl 0.1484 0.1585 'International Tables Vol C Tables 4.2.6.8 and 6.1.1.4'

loop_
_geom_angle_atom_site_label_1
_geom_angle_atom_site_label_2
_geom_angle_atom_site_label_3
_geom_angle
_geom_angle_site_symmetry_1
_geom_angle_site_symmetry_3
N1 C1 C2 123.5(5) . .
N1 C1 H1 118.3 . .
C2 C1 H1 118.3 . .
C3 C2 C1 117.7(6) . .
C3 C2 H2 121.2 . .
C1 C2 H2 121.2 . .
C2 C3 C4 119.6(6) . .
C2 C3 H3 120.2 . .
C4 C3 H3 120.2 . .
C5 C4 C3 120.4(6) . .
C5 C4 H4 119.8 . .
C3 C4 H4 119.8 . .
N1 C5 C4 119.0(5) . .
N1 C5 C6 115.6(4) . .
C4 C5 C6 125.3(5) . .
N2 C6 C7 121.4(5) . .
N2 C6 C5 115.3(4) . .
C7 C6 C5 123.3(5) . .
C8 C7 C6 119.6(6) . .
C8 C7 H7 120.2 . .
C6 C7 H7 120.2 . .
C7 C8 C9 120.4(6) . .
C7 C8 H8 119.8 . .
C9 C8 H8 119.8 . .
C8 C9 C10 117.1(6) . .
C8 C9 H9 121.4 . .
C10 C9 H9 121.4 . .
N2 C10 C9 123.0(6) . .
N2 C10 H10 118.5 . .
C9 C10 H10 118.5 . .
O1 C11 O2 124.0(5) . .
O1 C11 C12 118.6(5) . .
O2 C11 C12 117.4(4) . .
C17 C12 C13 119.3(5) . .
C17 C12 C11 121.4(5) . .
C13 C12 C11 119.2(4) . .
C14 C13 C12 120.1(5) . .
C14 C13 H13 119.9 . .
C12 C13 H13 119.9 . .
C15 C14 C13 121.3(5) . .
C15 C14 Cl1 119.4(4) . .
C13 C14 Cl1 119.2(4) . .
C14 C15 C16 117.5(5) . .
C14 C15 H15 121.2 . .
C16 C15 H15 121.2 . .
C17 C16 C15 122.3(5) . .
C17 C16 Cl2 118.8(4) . .
C15 C16 Cl2 119.0(4) . .
C16 C17 C12 119.4(5) . .
C16 C17 H17 120.3 . .
C12 C17 H17 120.3 . .
O4 C18 O3 120.8(5) . .
O4 C18 C19 121.7(5) . .
O3 C18 C19 117.5(4) . .
C24 C19 C20 119.7(5) . .
C24 C19 C18 122.5(5) . .
C20 C19 C18 117.8(5) . .
C21 C20 C19 119.2(5) . .
C21 C20 H20 120.4 . .
C19 C20 H20 120.4 . .
C22 C21 C20 121.7(5) . .
C22 C21 Cl3 120.0(5) . .
C20 C21 Cl3 118.3(5) . .
C21 C22 C23 118.9(6) . .
C21 C22 H22 120.6 . .
C23 C22 H22 120.6 . .
C22 C23 C24 121.2(6) . .
C22 C23 Cl4 118.4(5) . .
C24 C23 Cl4 120.4(5) . .
C23 C24 C19 119.3(5) . .
C23 C24 H24 120.3 . .
C19 C24 H24 120.3 . .
O5 C25 O6 121.9(5) . .
O5 C25 C26 120.1(5) . .
O6 C25 C26 118.0(5) . .
C31 C26 C27 120.9(5) . .
C31 C26 C25 118.8(5) . .
C27 C26 C25 120.2(5) . .
C28 C27 C26 118.9(5) . .
C28 C27 H27 120.5 . .
C26 C27 H27 120.5 . .
C27 C28 C29 121.9(5) . .
C27 C28 Cl6 120.1(5) . .
C29 C28 Cl6 117.9(4) . .
C28 C29 C30 117.8(5) . .
C28 C29 H29 121.1 . .
C30 C29 H29 121.1 . .
C31 C30 C29 122.1(5) . .
C31 C30 Cl5 119.1(5) . .
C29 C30 Cl5 118.8(4) . .
C30 C31 C26 118.3(5) . .
C30 C31 H31 120.8 . .
C26 C31 H31 120.8 . .
O7 C32 O8 125.5(5) . .
O7 C32 C33 117.9(5) . .
O8 C32 C33 116.5(5) . .
C34 C33 C38 120.1(5) . .
C34 C33 C32 120.7(5) . .
C38 C33 C32 119.2(5) . .
C35 C34 C33 118.1(6) . .
C35 C34 H34 120.9 . .
C33 C34 H34 120.9 . .
C36 C35 C34 123.5(6) . .
C36 C35 Cl7 118.0(4) . .
C34 C35 Cl7 118.5(5) . .
C35 C36 C37 117.3(5) . .
C35 C36 H36 121.3 . .
C37 C36 H36 121.3 . .
C36 C37 C38 122.0(6) . .
C36 C37 Cl8 120.1(5) . .
C38 C37 Cl8 117.7(5) . .
C37 C38 C33 118.8(5) . .
C37 C38 H38 120.6 . .
C33 C38 H38 120.6 . .
O10 C39 O9 125.1(5) . .
O10 C39 C40 118.3(4) . .
O9 C39 C40 116.6(4) . .
C41 C40 C45 121.6(5) . .
C41 C40 C39 121.1(4) . .
C45 C40 C39 117.2(4) . .
C42 C41 C40 118.6(5) . .
C42 C41 H41 120.7 . .
C40 C41 H41 120.7 . .
C41 C42 C43 121.8(5) . .
C41 C42 Cl9 120.2(4) . .
C43 C42 Cl9 118.0(4) . .
C44 C43 C42 118.1(5) . .
C44 C43 H43 121.0 . .
C42 C43 H43 121.0 . .
C43 C44 C45 123.3(5) . .
C43 C44 Cl10 118.5(4) . .
C45 C44 Cl10 118.3(4) . .
C44 C45 C40 116.6(5) . .
C44 C45 H45 121.7 . .
C40 C45 H45 121.7 . .
O2 Dy1 O6 157.45(12) . 3_676
O2 Dy1 O7 90.10(13) . 3_676
O6 Dy1 O7 82.69(13) 3_676 3_676
O2 Dy1 O8 124.57(13) . .
O6 Dy1 O8 75.44(13) 3_676 .
O7 Dy1 O8 128.63(12) 3_676 .
O2 Dy1 O9 87.18(13) . .
O6 Dy1 O9 88.60(13) 3_676 .
O7 Dy1 O9 150.24(12) 3_676 .
O8 Dy1 O9 75.51(12) . .
O2 Dy1 O5 73.19(12) . .
O6 Dy1 O5 126.13(12) 3_676 .
O7 Dy1 O5 81.01(13) 3_676 .
O8 Dy1 O5 75.90(12) . .
O9 Dy1 O5 126.05(13) . .
O2 Dy1 O4 77.14(12) . .
O6 Dy1 O4 80.37(12) 3_676 .
O7 Dy1 O4 75.48(12) 3_676 .
O8 Dy1 O4 142.00(12) . .
O9 Dy1 O4 75.02(12) . .
O5 Dy1 O4 141.79(12) . .
C1 N1 C5 119.6(4) . .
C1 N1 Ni1 125.1(3) . .
C5 N1 Ni1 115.1(3) . .
C10 N2 C6 118.5(5) . .
C10 N2 Ni1 127.3(4) . .
C6 N2 Ni1 114.2(4) . .
O10 Ni1 O1 94.18(15) . .
O10 Ni1 N1 94.72(15) . .
O1 Ni1 N1 88.88(15) . .
O10 Ni1 O3 89.81(15) . .
O1 Ni1 O3 170.45(14) . .
N1 Ni1 O3 99.46(15) . .
O10 Ni1 N2 174.29(16) . .
O1 Ni1 N2 87.06(16) . .
N1 Ni1 N2 79.73(17) . .
O3 Ni1 N2 89.82(17) . .
O10 Ni1 O4 97.02(13) . .
O1 Ni1 O4 113.23(13) . .
N1 Ni1 O4 153.98(14) . .
O3 Ni1 O4 57.57(12) . .
N2 Ni1 O4 87.58(15) . .
C11 O1 Ni1 114.9(3) . .
C11 O2 Dy1 159.6(3) . .
C18 O3 Ni1 100.2(3) . .
C18 O4 Ni1 81.4(3) . .
C18 O4 Dy1 149.7(3) . .
Ni1 O4 Dy1 104.26(13) . .
C25 O5 Dy1 109.1(3) . .
C25 O6 Dy1 177.9(4) . 3_676
C32 O7 Dy1 134.6(3) . 3_676
C32 O8 Dy1 139.9(3) . .
C39 O9 Dy1 151.9(3) . .
C39 O10 Ni1 126.8(3) . .

loop_
_geom_bond_atom_site_label_1
_geom_bond_atom_site_label_2
_geom_bond_distance
_geom_bond_site_symmetry_2
C1 N1 1.334(6) .
C1 C2 1.377(7) .
C1 H1 0.9500 .
C2 C3 1.357(8) .
C2 H2 0.9500 .
C3 C4 1.388(9) .
C3 H3 0.9500 .
C4 C5 1.387(15) .
C4 H4 0.9500 .
C5 N1 1.348(6) .
C5 C6 1.474(7) .
C6 N2 1.338(6) .
C6 C7 1.379(7) .
C7 C8 1.357(9) .
C7 H7 0.9500 .
C8 C9 1.368(9) .
C8 H8 0.9500 .
C9 C10 1.394(8) .
C9 H9 0.9500 .
C10 N2 1.334(6) .
C10 H10 0.9500 .
C11 O1 1.242(5) .
C11 O2 1.259(6) .
C11 C12 1.485(7) .
C12 C17 1.384(7) .
C12 C13 1.387(6) .
C13 C14 1.380(7) .
C13 H13 0.9500 .
C14 C15 1.375(7) .
C14 Cl1 1.754(5) .
C15 C16 1.387(7) .
C15 H15 0.9500 .
C16 C17 1.370(7) .
C16 Cl2 1.738(5) .
C17 H17 0.9500 .
C18 O4 1.260(5) .
C18 O3 1.262(6) .
C18 C19 1.488(7) .
C19 C24 1.389(7) .
C19 C20 1.393(7) .
C20 C21 1.374(7) .
C20 H20 0.9500 .
C21 C22 1.371(8) .
C21 Cl3 1.749(6) .
C22 C23 1.373(8) .
C22 H22 0.9500 .
C23 C24 1.381(8) .
C23 Cl4 1.714(6) .
C24 H24 0.9500 .
C25 O5 1.245(6) .
C25 O6 1.268(6) .
C25 C26 1.501(7) .
C26 C31 1.382(7) .
C26 C27 1.382(7) .
C27 C28 1.373(7) .
C27 H27 0.9500 .
C28 C29 1.374(8) .
C28 Cl6 1.744(6) .
C29 C30 1.384(8) .
C29 H29 0.9500 .
C30 C31 1.377(7) .
C30 Cl5 1.746(6) .
C31 H31 0.9500 .
C32 O7 1.252(6) .
C32 O8 1.262(6) .
C32 C33 1.488(7) .
C33 C34 1.390(7) .
C33 C38 1.393(7) .
C34 C35 1.374(7) .
C34 H34 0.9500 .
C35 C36 1.364(8) .
C35 Cl7 1.748(6) .
C36 C37 1.378(8) .
C36 H36 0.9500 .
C37 C38 1.380(7) .
C37 Cl8 1.743(6) .
C38 H38 0.9500 .
C39 O10 1.248(5) .
C39 O9 1.265(5) .
C39 C40 1.508(7) .
C40 C41 1.377(7) .
C40 C45 1.399(6) .
C41 C42 1.367(7) .
C41 H41 0.9500 .
C42 C43 1.381(8) .
C42 Cl9 1.741(6) .
C43 C44 1.357(7) .
C43 H43 0.9500 .
C44 C45 1.381(7) .
C44 Cl10 1.758(5) .
C45 H45 0.9500 .
Dy1 O2 2.259(3) .
Dy1 O6 2.274(4) 3_676
Dy1 O7 2.288(3) 3_676
Dy1 O8 2.304(3) .
Dy1 O9 2.308(3) .
Dy1 O5 2.404(3) .
Dy1 O4 2.473(3) .
N1 Ni1 2.028(4) .
N2 Ni1 2.072(4) .
Ni1 O10 2.009(3) .
Ni1 O1 2.013(4) .
Ni1 O3 2.041(4) .
Ni1 O4 2.451(3) .
O6 Dy1 2.274(4) 3_676
O7 Dy1 2.288(3) 3_676

loop_
_geom_torsion_atom_site_label_1
_geom_torsion_atom_site_label_2
_geom_torsion_atom_site_label_3
_geom_torsion_atom_site_label_4
_geom_torsion
_geom_torsion_site_symmetry_1
_geom_torsion_site_symmetry_4
N1 C1 C2 C3 0.3(9) . .
C1 C2 C3 C4 1.3(10) . .
C2 C3 C4 C5 0.0(11) . .
C3 C4 C5 N1 -2.8(10) . .
C3 C4 C5 C6 177.6(6) . .
N1 C5 C6 N2 -0.1(7) . .
C4 C5 C6 N2 179.4(6) . .
N1 C5 C6 C7 177.6(6) . .
C4 C5 C6 C7 -2.8(10) . .
N2 C6 C7 C8 0.3(10) . .
C5 C6 C7 C8 -177.4(6) . .
C6 C7 C8 C9 0.8(11) . .
C7 C8 C9 C10 -1.7(10) . .
C8 C9 C10 N2 1.7(10) . .
O1 C11 C12 C17 -164.2(5) . .
O2 C11 C12 C17 16.0(7) . .
O1 C11 C12 C13 19.9(7) . .
O2 C11 C12 C13 -159.9(5) . .
C17 C12 C13 C14 -1.0(8) . .
C11 C12 C13 C14 175.1(5) . .
C12 C13 C14 C15 2.5(8) . .
C12 C13 C14 Cl1 -178.5(4) . .
C13 C14 C15 C16 -0.8(8) . .
Cl1 C14 C15 C16 -179.8(4) . .
C14 C15 C16 C17 -2.5(8) . .
C14 C15 C16 Cl2 177.9(4) . .
C15 C16 C17 C12 4.0(8) . .
Cl2 C16 C17 C12 -176.4(4) . .
C13 C12 C17 C16 -2.2(8) . .
C11 C12 C17 C16 -178.2(5) . .
O4 C18 C19 C24 17.5(7) . .
O3 C18 C19 C24 -160.3(5) . .
O4 C18 C19 C20 -161.2(5) . .
O3 C18 C19 C20 21.0(7) . .
C24 C19 C20 C21 -1.6(8) . .
C18 C19 C20 C21 177.1(5) . .
C19 C20 C21 C22 2.3(8) . .
C19 C20 C21 Cl3 -177.9(4) . .
C20 C21 C22 C23 -0.6(9) . .
Cl3 C21 C22 C23 179.7(4) . .
C21 C22 C23 C24 -2.0(9) . .
C21 C22 C23 Cl4 -179.4(4) . .
C22 C23 C24 C19 2.6(9) . .
Cl4 C23 C24 C19 -179.9(4) . .
C20 C19 C24 C23 -0.8(8) . .
C18 C19 C24 C23 -179.5(5) . .
O5 C25 C26 C31 159.4(5) . .
O6 C25 C26 C31 -19.8(7) . .
O5 C25 C26 C27 -22.2(7) . .
O6 C25 C26 C27 158.6(5) . .
C31 C26 C27 C28 -0.4(7) . .
C25 C26 C27 C28 -178.7(4) . .
C26 C27 C28 C29 -1.8(8) . .
C26 C27 C28 Cl6 176.9(4) . .
C27 C28 C29 C30 2.6(8) . .
Cl6 C28 C29 C30 -176.1(4) . .
C28 C29 C30 C31 -1.3(8) . .
C28 C29 C30 Cl5 179.5(4) . .
C29 C30 C31 C26 -0.8(8) . .
Cl5 C30 C31 C26 178.4(4) . .
C27 C26 C31 C30 1.6(7) . .
C25 C26 C31 C30 -180.0(4) . .
O7 C32 C33 C34 19.9(7) . .
O8 C32 C33 C34 -161.1(5) . .
O7 C32 C33 C38 -161.3(5) . .
O8 C32 C33 C38 17.7(7) . .
C38 C33 C34 C35 1.8(8) . .
C32 C33 C34 C35 -179.4(5) . .
C33 C34 C35 C36 0.2(9) . .
C33 C34 C35 Cl7 -177.7(4) . .
C34 C35 C36 C37 -0.2(10) . .
Cl7 C35 C36 C37 177.7(5) . .
C35 C36 C37 C38 -1.9(10) . .
C35 C36 C37 Cl8 -177.6(5) . .
C36 C37 C38 C33 4.0(9) . .
Cl8 C37 C38 C33 179.7(4) . .
C34 C33 C38 C37 -3.9(8) . .
C32 C33 C38 C37 177.4(5) . .
O10 C39 C40 C41 179.8(5) . .
O9 C39 C40 C41 -1.2(7) . .
O10 C39 C40 C45 1.0(7) . .
O9 C39 C40 C45 179.9(5) . .
C45 C40 C41 C42 0.0(8) . .
C39 C40 C41 C42 -178.8(5) . .
C40 C41 C42 C43 0.9(9) . .
C40 C41 C42 Cl9 -178.7(4) . .
C41 C42 C43 C44 -0.9(9) . .
Cl9 C42 C43 C44 178.8(5) . .
C42 C43 C44 C45 -0.2(9) . .
C42 C43 C44 Cl10 -179.6(5) . .
C43 C44 C45 C40 1.0(9) . .
Cl10 C44 C45 C40 -179.5(4) . .
C41 C40 C45 C44 -0.9(8) . .
C39 C40 C45 C44 177.9(5) . .
C2 C1 N1 C5 -3.2(8) . .
C2 C1 N1 Ni1 -179.5(4) . .
C4 C5 N1 C1 4.3(8) . .
C6 C5 N1 C1 -176.1(5) . .
C4 C5 N1 Ni1 -179.0(4) . .
C6 C5 N1 Ni1 0.6(6) . .
C9 C10 N2 C6 -0.8(9) . .
C9 C10 N2 Ni1 176.8(5) . .
C7 C6 N2 C10 -0.3(9) . .
C5 C6 N2 C10 177.5(5) . .
C7 C6 N2 Ni1 -178.1(5) . .
C5 C6 N2 Ni1 -0.4(6) . .
C1 N1 Ni1 O10 -5.4(4) . .
C5 N1 Ni1 O10 178.1(4) . .
C1 N1 Ni1 O1 88.7(4) . .
C5 N1 Ni1 O1 -87.8(4) . .
C1 N1 Ni1 O3 -96.0(4) . .
C5 N1 Ni1 O3 87.5(4) . .
C1 N1 Ni1 N2 175.9(4) . .
C5 N1 Ni1 N2 -0.6(4) . .
C1 N1 Ni1 O4 -122.1(4) . .
C5 N1 Ni1 O4 61.4(5) . .
C10 N2 Ni1 O1 -87.8(5) . .
C6 N2 Ni1 O1 89.9(4) . .
C10 N2 Ni1 N1 -177.2(5) . .
C6 N2 Ni1 N1 0.5(4) . .
C10 N2 Ni1 O3 83.2(5) . .
C6 N2 Ni1 O3 -99.1(4) . .
C10 N2 Ni1 O4 25.7(5) . .
C6 N2 Ni1 O4 -156.7(4) . .
O2 C11 O1 Ni1 24.7(7) . .
C12 C11 O1 Ni1 -155.1(3) . .
O10 Ni1 O1 C11 -103.7(4) . .
N1 Ni1 O1 C11 161.7(4) . .
N2 Ni1 O1 C11 81.9(4) . .
O4 Ni1 O1 C11 -4.2(4) . .
O1 C11 O2 Dy1 26.2(13) . .
C12 C11 O2 Dy1 -154.0(8) . .
O6 Dy1 O2 C11 -72.3(11) 3_676 .
O7 Dy1 O2 C11 -143.2(10) 3_676 .
O8 Dy1 O2 C11 77.4(10) . .
O9 Dy1 O2 C11 7.2(10) . .
O5 Dy1 O2 C11 136.2(10) . .
O4 Dy1 O2 C11 -68.1(10) . .
O4 C18 O3 Ni1 -4.0(5) . .
C19 C18 O3 Ni1 173.8(3) . .
O10 Ni1 O3 C18 100.6(3) . .
N1 Ni1 O3 C18 -164.7(3) . .
N2 Ni1 O3 C18 -85.1(3) . .
O4 Ni1 O3 C18 2.1(3) . .
O3 C18 O4 Ni1 3.4(4) . .
C19 C18 O4 Ni1 -174.4(4) . .
O3 C18 O4 Dy1 -100.2(7) . .
C19 C18 O4 Dy1 82.1(8) . .
O10 Ni1 O4 C18 -87.4(3) . .
O1 Ni1 O4 C18 175.0(3) . .
N1 Ni1 O4 C18 28.8(5) . .
O3 Ni1 O4 C18 -2.1(3) . .
N2 Ni1 O4 C18 89.2(3) . .
O10 Ni1 O4 Dy1 62.19(15) . .
O1 Ni1 O4 Dy1 -35.44(18) . .
N1 Ni1 O4 Dy1 178.4(3) . .
O3 Ni1 O4 Dy1 147.5(2) . .
N2 Ni1 O4 Dy1 -121.20(16) . .
O2 Dy1 O4 C18 134.5(7) . .
O6 Dy1 O4 C18 -47.2(7) 3_676 .
O7 Dy1 O4 C18 -132.0(7) 3_676 .
O8 Dy1 O4 C18 3.7(8) . .
O9 Dy1 O4 C18 44.0(7) . .
O5 Dy1 O4 C18 174.1(6) . .
O2 Dy1 O4 Ni1 37.11(13) . .
O6 Dy1 O4 Ni1 -144.52(15) 3_676 .
O7 Dy1 O4 Ni1 130.61(15) 3_676 .
O8 Dy1 O4 Ni1 -93.7(2) . .
O9 Dy1 O4 Ni1 -53.39(14) . .
O5 Dy1 O4 Ni1 76.8(2) . .
O6 C25 O5 Dy1 14.1(6) . .
C26 C25 O5 Dy1 -165.1(3) . .
O2 Dy1 O5 C25 149.7(3) . .
O6 Dy1 O5 C25 -17.1(4) 3_676 .
O7 Dy1 O5 C25 56.9(3) 3_676 .
O8 Dy1 O5 C25 -76.9(3) . .
O9 Dy1 O5 C25 -136.7(3) . .
O4 Dy1 O5 C25 109.2(3) . .
O8 C32 O7 Dy1 -18.8(8) . 3_676
C33 C32 O7 Dy1 160.1(3) . 3_676
O7 C32 O8 Dy1 -22.5(8) . .
C33 C32 O8 Dy1 158.7(3) . .
O2 Dy1 O8 C32 171.5(4) . .
O6 Dy1 O8 C32 -20.0(5) 3_676 .
O7 Dy1 O8 C32 47.9(5) 3_676 .
O9 Dy1 O8 C32 -112.4(5) . .
O5 Dy1 O8 C32 113.9(5) . .
O4 Dy1 O8 C32 -72.2(5) . .
O10 C39 O9 Dy1 -10.5(11) . .
C40 C39 O9 Dy1 170.7(5) . .
O2 Dy1 O9 C39 -29.4(7) . .
O6 Dy1 O9 C39 128.5(7) 3_676 .
O7 Dy1 O9 C39 55.9(8) 3_676 .
O8 Dy1 O9 C39 -156.2(8) . .
O5 Dy1 O9 C39 -96.2(7) . .
O4 Dy1 O9 C39 48.1(7) . .
O9 C39 O10 Ni1 -4.7(7) . .
C40 C39 O10 Ni1 174.1(3) . .
O1 Ni1 O10 C39 87.4(4) . .
N1 Ni1 O10 C39 176.6(4) . .
O3 Ni1 O10 C39 -83.9(4) . .
O4 Ni1 O10 C39 -26.6(4) . .
